data_7156986
loop_
_publ_author_name
'Yuan, Yu-Chao'
'Bruneau, Christian'
'Roisnel, Thierry'
'Gramage-Doria, Rafael'

_publ_section_title
;
 Ruthenium(ii)-catalysed selective C(sp<sup>2</sup>)-H bond benzoxylation
 of biologically appealing N-arylisoindolinones.
;
_journal_issue 32
_journal_name_full 'Organic &amp; biomolecular chemistry'
_journal_page_first 7517
_journal_page_last 7525
_journal_paper_doi 10.1039/c9ob01122f
_journal_volume 17
_journal_year 2019
_chemical_compound_source 'synthesis as described'
_chemical_formula_moiety 'C22 H17 N O3'
_chemical_formula_sum 'C22 H17 N O3'
_chemical_formula_weight 343.36
_space_group_crystal_system monoclinic
_space_group_IT_number 14
_space_group_name_Hall '-P 2ybc'
_space_group_name_H-M_alt 'P 1 21/c 1'
_symmetry_space_group_name_Hall '-P 2ybc'
_symmetry_space_group_name_H-M 'P 1 21/c 1'
_atom_sites_solution_hydrogens geom
_atom_sites_solution_primary dual
_atom_sites_solution_secondary difmap
_audit_update_record
;
2019-04-15 deposited with the CCDC.    2019-07-23 downloaded from the CCDC.
;
_cell_angle_alpha 90
_cell_angle_beta 96.339(3)
_cell_angle_gamma 90
_cell_formula_units_Z 4
_cell_length_a 8.6965(7)
_cell_length_b 10.6905(7)
_cell_length_c 18.5537(14)
_cell_measurement_reflns_used 9949
_cell_measurement_temperature 150
_cell_measurement_theta_max 27.4790
_cell_measurement_theta_min 2.9174
_cell_measurement_wavelength 0.71073
_cell_volume 1714.4(2)
_computing_cell_refinement 'APEX3 (Bruker, 2015)'
_computing_data_collection 'SAINT (Bruker, 2014)'
_computing_data_reduction 'SAINT (Bruker, 2014)'
_computing_molecular_graphics 'SXGRAPH (Farrugia, 1999), Mercury (CSD, 2016)'
_computing_publication_material 'CRYSCALC (T. Roisnel, local program, 2019)'
_computing_structure_refinement 'SHELXL-2018_3 (Sheldrick, 2018)'
_computing_structure_solution 'SHELXT (Sheldrick, 2015)'
_diffrn_ambient_temperature 150
_diffrn_detector '(CMOS) PHOTON 100'
_diffrn_detector_area_resol_mean 10.4167
_diffrn_measured_fraction_theta_full 0.996
_diffrn_measured_fraction_theta_max 0.995
_diffrn_measurement_device_type 'D8 VENTURE Bruker AXS'
_diffrn_measurement_method 'rotation images'
_diffrn_radiation_monochromator 'multilayer monochromator'
_diffrn_radiation_probe x-ray
_diffrn_radiation_source 'Incoatec microfocus sealed tube'
_diffrn_radiation_type MoK\a
_diffrn_radiation_wavelength 0.71073
_diffrn_reflns_av_R_equivalents 0.0376
_diffrn_reflns_av_unetI/netI 0.0277
_diffrn_reflns_limit_h_max 11
_diffrn_reflns_limit_h_min -11
_diffrn_reflns_limit_k_max 10
_diffrn_reflns_limit_k_min -13
_diffrn_reflns_limit_l_max 24
_diffrn_reflns_limit_l_min -24
_diffrn_reflns_number 24131
_diffrn_reflns_theta_full 25.242
_diffrn_reflns_theta_max 27.512
_diffrn_reflns_theta_min 2.202
_diffrn_source_current 1.0
_diffrn_source_voltage 50.0
_exptl_absorpt_coefficient_mu 0.089
_exptl_absorpt_correction_T_max 0.976
_exptl_absorpt_correction_T_min 0.940
_exptl_absorpt_correction_type multi-scan
_exptl_absorpt_process_details
;
  [Sheldrick, G.M. (2014). SADABS Bruker AXS Inc., Madison, Wisconsin, USA]
;
_exptl_crystal_colour colourless
_exptl_crystal_density_diffrn 1.330
_exptl_crystal_description prism
_exptl_crystal_F_000 720
_exptl_crystal_size_max 0.460
_exptl_crystal_size_mid 0.400
_exptl_crystal_size_min 0.270
_refine_diff_density_max 0.423
_refine_diff_density_min -0.330
_refine_diff_density_rms 0.045
_refine_ls_extinction_coef 0.021(3)
_refine_ls_extinction_method 'SHELXL-2018_3 (Sheldrick 2018)'
_refine_ls_goodness_of_fit_ref 1.013
_refine_ls_hydrogen_treatment constr
_refine_ls_matrix_type full
_refine_ls_number_parameters 237
_refine_ls_number_reflns 3912
_refine_ls_number_restraints 0
_refine_ls_restrained_S_all 1.013
_refine_ls_R_factor_all 0.0466
_refine_ls_R_factor_gt 0.0408
_refine_ls_shift/su_max 0.024
_refine_ls_shift/su_mean 0.000
_refine_ls_structure_factor_coef Fsqd
_refine_ls_weighting_details 'w=1/[\s^2^(Fo^2^)+(0.0503P)^2^+0.8477P] where P=(Fo^2^+2Fc^2^)/3'
_refine_ls_weighting_scheme calc
_refine_ls_wR_factor_gt 0.1047
_refine_ls_wR_factor_ref 0.1096
_reflns_Friedel_coverage 0.000
_reflns_number_gt 3437
_reflns_number_total 3912
_reflns_threshold_expression >2sigma(I)
_cod_data_source_file c9ob01122f2.cif
_cod_data_source_block YYC4128
_cod_depositor_comments 'Adding full bibliography for 7156985--7156989.cif.'
_cod_database_code 7156986

loop_
_space_group_symop_operation_xyz
'x, y, z'
'-x, y+1/2, -z+1/2'
'-x, -y, -z'
'x, -y-1/2, z-1/2'

loop_
_atom_site_label
_atom_site_type_symbol
_atom_site_fract_x
_atom_site_fract_y
_atom_site_fract_z
_atom_site_U_iso_or_equiv
_atom_site_adp_type
_atom_site_occupancy
_atom_site_site_symmetry_order
_atom_site_calc_flag
_atom_site_refinement_flags_posn
_atom_site_refinement_flags_adp
O1 O 0.59206(11) 0.26479(9) 0.74585(5) 0.0288(2) Uani 1 1 d . .
C2 C 0.56138(14) 0.17734(12) 0.70432(6) 0.0223(3) Uani 1 1 d . .
C3 C 0.66171(14) 0.11732(12) 0.65502(6) 0.0223(3) Uani 1 1 d . .
C4 C 0.81362(15) 0.14638(13) 0.64445(7) 0.0270(3) Uani 1 1 d . .
H4 H 0.868010 0.211645 0.671053 0.032 Uiso 1 1 calc R U
C5 C 0.88294(16) 0.07691(14) 0.59381(8) 0.0319(3) Uani 1 1 d . .
H5 H 0.986555 0.094548 0.585443 0.038 Uiso 1 1 calc R U
C6 C 0.80204(16) -0.01843(14) 0.55514(7) 0.0312(3) Uani 1 1 d . .
H6 H 0.851036 -0.064358 0.520250 0.037 Uiso 1 1 calc R U
C7 C 0.65071(16) -0.04776(13) 0.56662(7) 0.0272(3) Uani 1 1 d . .
H7 H 0.596306 -0.113311 0.540288 0.033 Uiso 1 1 calc R U
C8 C 0.58129(14) 0.02135(12) 0.61759(6) 0.0225(3) Uani 1 1 d . .
C9 C 0.42288(14) 0.01044(12) 0.64240(7) 0.0236(3) Uani 1 1 d . .
H9A H 0.340744 0.021332 0.601491 0.028 Uiso 1 1 calc R U
H9B H 0.408986 -0.071262 0.665947 0.028 Uiso 1 1 calc R U
N10 N 0.42281(12) 0.11372(10) 0.69453(5) 0.0216(2) Uani 1 1 d . .
C11 C 0.29571(14) 0.14116(12) 0.73364(6) 0.0214(3) Uani 1 1 d . .
C12 C 0.22879(14) 0.04922(12) 0.77365(7) 0.0239(3) Uani 1 1 d . .
H12 H 0.264351 -0.034713 0.772626 0.029 Uiso 1 1 calc R U
C13 C 0.11043(14) 0.08012(13) 0.81492(7) 0.0258(3) Uani 1 1 d . .
H13 H 0.064293 0.016138 0.840821 0.031 Uiso 1 1 calc R U
C14 C 0.05780(14) 0.20247(13) 0.81925(7) 0.0254(3) Uani 1 1 d . .
C15 C -0.06811(17) 0.23695(15) 0.86539(8) 0.0359(3) Uani 1 1 d . .
H15A H -0.169388 0.222113 0.837993 0.054 Uiso 1 1 calc R U
H15B H -0.058608 0.325533 0.878734 0.054 Uiso 1 1 calc R U
H15C H -0.058146 0.185611 0.909415 0.054 Uiso 1 1 calc R U
C16 C 0.12179(15) 0.29322(12) 0.77753(7) 0.0250(3) Uani 1 1 d . .
H16 H 0.086976 0.377343 0.778748 0.030 Uiso 1 1 calc R U
C17 C 0.23550(14) 0.26140(12) 0.73445(6) 0.0224(3) Uani 1 1 d . .
O18 O 0.29011(10) 0.35691(8) 0.69231(5) 0.0243(2) Uani 1 1 d . .
C19 C 0.25174(16) 0.34925(12) 0.61950(7) 0.0269(3) Uani 1 1 d . .
O20 O 0.18446(16) 0.26176(11) 0.58990(6) 0.0506(4) Uani 1 1 d . .
C21 C 0.30327(14) 0.46196(12) 0.58252(6) 0.0229(3) Uani 1 1 d . .
C22 C 0.40656(15) 0.54592(12) 0.61814(7) 0.0256(3) Uani 1 1 d . .
H22 H 0.448264 0.530683 0.666849 0.031 Uiso 1 1 calc R U
C23 C 0.44880(17) 0.65223(14) 0.58241(7) 0.0332(3) Uani 1 1 d . .
H23 H 0.520455 0.709651 0.606435 0.040 Uiso 1 1 calc R U
C24 C 0.38655(19) 0.67467(14) 0.51176(7) 0.0356(3) Uani 1 1 d . .
H24 H 0.414051 0.748433 0.487666 0.043 Uiso 1 1 calc R U
C25 C 0.2849(2) 0.59060(15) 0.47616(8) 0.0426(4) Uani 1 1 d . .
H25 H 0.243362 0.606196 0.427459 0.051 Uiso 1 1 calc R U
C26 C 0.2430(2) 0.48362(14) 0.51100(7) 0.0375(4) Uani 1 1 d . .
H26 H 0.173572 0.425289 0.486287 0.045 Uiso 1 1 calc R U

loop_
_atom_site_aniso_label
_atom_site_aniso_U_11
_atom_site_aniso_U_22
_atom_site_aniso_U_33
_atom_site_aniso_U_23
_atom_site_aniso_U_13
_atom_site_aniso_U_12
O1 0.0307(5) 0.0269(5) 0.0279(5) -0.0054(4) -0.0007(4) -0.0068(4)
C2 0.0243(6) 0.0209(6) 0.0208(5) 0.0034(4) -0.0016(4) -0.0047(5)
C3 0.0246(6) 0.0223(6) 0.0192(5) 0.0041(4) -0.0009(4) -0.0037(5)
C4 0.0255(6) 0.0296(7) 0.0251(6) 0.0033(5) -0.0016(5) -0.0084(5)
C5 0.0251(6) 0.0404(8) 0.0305(7) 0.0046(6) 0.0052(5) -0.0056(6)
C6 0.0328(7) 0.0359(8) 0.0257(6) 0.0013(5) 0.0072(5) 0.0006(6)
C7 0.0330(7) 0.0251(7) 0.0232(6) 0.0003(5) 0.0022(5) -0.0048(5)
C8 0.0251(6) 0.0216(6) 0.0203(5) 0.0046(4) 0.0011(4) -0.0042(5)
C9 0.0264(6) 0.0211(6) 0.0232(6) -0.0012(4) 0.0021(5) -0.0067(5)
N10 0.0231(5) 0.0200(5) 0.0216(5) -0.0001(4) 0.0016(4) -0.0049(4)
C11 0.0212(5) 0.0223(6) 0.0199(5) 0.0026(4) -0.0011(4) -0.0029(4)
C12 0.0244(6) 0.0218(6) 0.0245(6) 0.0061(5) -0.0020(5) -0.0030(5)
C13 0.0233(6) 0.0289(7) 0.0242(6) 0.0082(5) -0.0011(5) -0.0062(5)
C14 0.0204(6) 0.0319(7) 0.0233(6) 0.0028(5) -0.0008(4) -0.0030(5)
C15 0.0282(7) 0.0413(8) 0.0395(8) 0.0025(6) 0.0090(6) -0.0020(6)
C16 0.0253(6) 0.0247(6) 0.0239(6) 0.0023(5) -0.0017(5) 0.0001(5)
C17 0.0253(6) 0.0209(6) 0.0201(5) 0.0047(4) -0.0018(4) -0.0049(5)
O18 0.0320(5) 0.0190(4) 0.0217(4) 0.0042(3) 0.0016(3) -0.0046(3)
C19 0.0320(7) 0.0233(6) 0.0240(6) 0.0040(5) -0.0036(5) -0.0056(5)
O20 0.0779(9) 0.0365(6) 0.0324(6) 0.0098(5) -0.0166(5) -0.0301(6)
C21 0.0276(6) 0.0198(6) 0.0214(6) 0.0017(4) 0.0027(5) -0.0015(5)
C22 0.0266(6) 0.0275(7) 0.0220(6) 0.0032(5) 0.0001(5) -0.0043(5)
C23 0.0379(8) 0.0318(7) 0.0289(7) 0.0031(5) -0.0008(6) -0.0150(6)
C24 0.0515(9) 0.0287(7) 0.0264(7) 0.0077(5) 0.0035(6) -0.0142(6)
C25 0.0700(11) 0.0343(8) 0.0207(6) 0.0066(6) -0.0083(7) -0.0168(7)
C26 0.0569(9) 0.0292(7) 0.0236(7) 0.0023(5) -0.0084(6) -0.0165(7)

loop_
_atom_type_symbol
_atom_type_description
_atom_type_scat_dispersion_real
_atom_type_scat_dispersion_imag
_atom_type_scat_source
C C 0.0033 0.0016 'International Tables Vol C Tables 4.2.6.8 and 6.1.1.4'
H H 0.0000 0.0000 'International Tables Vol C Tables 4.2.6.8 and 6.1.1.4'
N N 0.0061 0.0033 'International Tables Vol C Tables 4.2.6.8 and 6.1.1.4'
O O 0.0106 0.0060 'International Tables Vol C Tables 4.2.6.8 and 6.1.1.4'

loop_
_geom_angle_atom_site_label_1
_geom_angle_atom_site_label_2
_geom_angle_atom_site_label_3
_geom_angle
O1 C2 N10 125.98(12)
O1 C2 C3 128.27(11)
N10 C2 C3 105.75(10)
C8 C3 C4 121.97(12)
C8 C3 C2 109.39(11)
C4 C3 C2 128.64(12)
C5 C4 C3 117.79(12)
C5 C4 H4 121.1
C3 C4 H4 121.1
C4 C5 C6 120.58(12)
C4 C5 H5 119.7
C6 C5 H5 119.7
C5 C6 C7 121.24(13)
C5 C6 H6 119.4
C7 C6 H6 119.4
C8 C7 C6 118.26(12)
C8 C7 H7 120.9
C6 C7 H7 120.9
C3 C8 C7 120.14(12)
C3 C8 C9 109.45(11)
C7 C8 C9 130.41(11)
N10 C9 C8 102.14(9)
N10 C9 H9A 111.3
C8 C9 H9A 111.3
N10 C9 H9B 111.3
C8 C9 H9B 111.3
H9A C9 H9B 109.2
C2 N10 C11 123.37(10)
C2 N10 C9 113.21(10)
C11 N10 C9 123.35(10)
C17 C11 C12 117.76(11)
C17 C11 N10 120.87(11)
C12 C11 N10 121.36(11)
C13 C12 C11 120.22(12)
C13 C12 H12 119.9
C11 C12 H12 119.9
C12 C13 C14 121.61(12)
C12 C13 H13 119.2
C14 C13 H13 119.2
C13 C14 C16 117.90(12)
C13 C14 C15 121.79(12)
C16 C14 C15 120.28(13)
C14 C15 H15A 109.5
C14 C15 H15B 109.5
H15A C15 H15B 109.5
C14 C15 H15C 109.5
H15A C15 H15C 109.5
H15B C15 H15C 109.5
C17 C16 C14 120.33(12)
C17 C16 H16 119.8
C14 C16 H16 119.8
C16 C17 C11 121.96(11)
C16 C17 O18 116.89(11)
C11 C17 O18 121.15(11)
C19 O18 C17 116.76(9)
O20 C19 O18 123.70(12)
O20 C19 C21 125.31(12)
O18 C19 C21 111.00(10)
C22 C21 C26 120.23(12)
C22 C21 C19 121.33(11)
C26 C21 C19 118.43(11)
C21 C22 C23 119.71(12)
C21 C22 H22 120.1
C23 C22 H22 120.1
C24 C23 C22 119.94(13)
C24 C23 H23 120.0
C22 C23 H23 120.0
C25 C24 C23 120.32(13)
C25 C24 H24 119.8
C23 C24 H24 119.8
C24 C25 C26 120.26(13)
C24 C25 H25 119.9
C26 C25 H25 119.9
C25 C26 C21 119.53(13)
C25 C26 H26 120.2
C21 C26 H26 120.2

loop_
_geom_bond_atom_site_label_1
_geom_bond_atom_site_label_2
_geom_bond_distance
O1 C2 1.2221(15)
C2 N10 1.3782(15)
C2 C3 1.4784(18)
C3 C8 1.3844(17)
C3 C4 1.3919(18)
C4 C5 1.387(2)
C4 H4 0.9500
C5 C6 1.392(2)
C5 H5 0.9500
C6 C7 1.3920(19)
C6 H6 0.9500
C7 C8 1.3896(18)
C7 H7 0.9500
C8 C9 1.5044(17)
C9 N10 1.4679(16)
C9 H9A 0.9900
C9 H9B 0.9900
N10 C11 1.4183(16)
C11 C17 1.3887(18)
C11 C12 1.3968(17)
C12 C13 1.3888(18)
C12 H12 0.9500
C13 C14 1.391(2)
C13 H13 0.9500
C14 C16 1.3947(18)
C14 C15 1.5082(19)
C15 H15A 0.9800
C15 H15B 0.9800
C15 H15C 0.9800
C16 C17 1.3809(18)
C16 H16 0.9500
C17 O18 1.4005(14)
O18 C19 1.3576(15)
C19 O20 1.2033(17)
C19 C21 1.4804(17)
C21 C22 1.3849(17)
C21 C26 1.3912(18)
C22 C23 1.3855(18)
C22 H22 0.9500
C23 C24 1.3828(19)
C23 H23 0.9500
C24 C25 1.377(2)
C24 H24 0.9500
C25 C26 1.382(2)
C25 H25 0.9500
C26 H26 0.9500

loop_
_geom_hbond_atom_site_label_D
_geom_hbond_atom_site_label_H
_geom_hbond_atom_site_label_A
_geom_hbond_distance_DH
_geom_hbond_distance_HA
_geom_hbond_distance_DA
_geom_hbond_angle_DHA
_geom_hbond_site_symmetry_A
_geom_hbond_publ_flag
C9 H9B O1 0.99 2.40 3.3573(16) 162.9 2_646 yes
C12 H12 O1 0.95 2.52 3.4538(16) 166.5 2_646 yes

loop_
_geom_torsion_atom_site_label_1
_geom_torsion_atom_site_label_2
_geom_torsion_atom_site_label_3
_geom_torsion_atom_site_label_4
_geom_torsion
O1 C2 C3 C8 179.92(12)
N10 C2 C3 C8 0.20(13)
O1 C2 C3 C4 -0.1(2)
N10 C2 C3 C4 -179.78(12)
C8 C3 C4 C5 0.99(19)
C2 C3 C4 C5 -179.03(12)
C3 C4 C5 C6 0.0(2)
C4 C5 C6 C7 -0.7(2)
C5 C6 C7 C8 0.4(2)
C4 C3 C8 C7 -1.32(19)
C2 C3 C8 C7 178.69(11)
C4 C3 C8 C9 178.22(11)
C2 C3 C8 C9 -1.76(14)
C6 C7 C8 C3 0.59(19)
C6 C7 C8 C9 -178.85(13)
C3 C8 C9 N10 2.50(13)
C7 C8 C9 N10 -178.01(13)
O1 C2 N10 C11 -1.27(19)
C3 C2 N10 C11 178.45(10)
O1 C2 N10 C9 -178.20(12)
C3 C2 N10 C9 1.52(13)
C8 C9 N10 C2 -2.47(13)
C8 C9 N10 C11 -179.40(10)
C2 N10 C11 C17 54.61(16)
C9 N10 C11 C17 -128.77(13)
C2 N10 C11 C12 -124.16(13)
C9 N10 C11 C12 52.46(16)
C17 C11 C12 C13 -2.62(17)
N10 C11 C12 C13 176.19(11)
C11 C12 C13 C14 -1.62(19)
C12 C13 C14 C16 3.45(18)
C12 C13 C14 C15 -178.54(12)
C13 C14 C16 C17 -1.02(18)
C15 C14 C16 C17 -179.06(12)
C14 C16 C17 C11 -3.32(19)
C14 C16 C17 O18 177.88(11)
C12 C11 C17 C16 5.11(18)
N10 C11 C17 C16 -173.71(11)
C12 C11 C17 O18 -176.15(10)
N10 C11 C17 O18 5.04(17)
C16 C17 O18 C19 -110.13(13)
C11 C17 O18 C19 71.06(15)
C17 O18 C19 O20 -5.5(2)
C17 O18 C19 C21 174.32(10)
O20 C19 C21 C22 -166.61(15)
O18 C19 C21 C22 13.53(18)
O20 C19 C21 C26 14.7(2)
O18 C19 C21 C26 -165.18(13)
C26 C21 C22 C23 0.5(2)
C19 C21 C22 C23 -178.18(13)
C21 C22 C23 C24 0.7(2)
C22 C23 C24 C25 -1.2(3)
C23 C24 C25 C26 0.6(3)
C24 C25 C26 C21 0.5(3)
C22 C21 C26 C25 -1.1(2)
C19 C21 C26 C25 177.60(15)
